data_4030912
loop_
_publ_author_name
'Korzenski, M. B.'
'Schimek, G. L.'
'Kolis, J. W.'

_publ_section_title
;
 Hydrothermal synthesis and structural determination of a
 three-dimensional microporous iron(III)phosphate
 [H~3~N(CH~2~)~4~NH~3~]~3~[Fe~8~(HPO~4~)~12~(PO~4~)~2~(H~2~O)~6~]
;
_journal_coden_ASTM EJSCE5
_journal_issue 2
_journal_name_full
;
 European Journal of Solid State and Inorganic Chemistry
;
_journal_page_first 143
_journal_page_last 160
_journal_paper_doi 10.1016/S0992-4361(98)80193-8
_journal_volume 35
_journal_year 1998
_chemical_formula_sum 'C12 H66 Fe8 N6 O62 P14'
_chemical_formula_weight 2167.1
_space_group_IT_number 147
_symmetry_cell_setting trigonal
_symmetry_Int_Tables_number 147
_symmetry_space_group_name_Hall '-P 3'
_symmetry_space_group_name_H-M 'P -3'
_cell_angle_alpha 90
_cell_angle_beta 90
_cell_angle_gamma 120
_cell_formula_units_Z 1
_cell_length_a 13.495(2)
_cell_length_b 13.495(2)
_cell_length_c 9.396(2)
_cell_volume 1481.9(4)
_diffrn_ambient_temperature 293
_diffrn_radiation_probe x-ray
_diffrn_radiation_type MoK\a
_diffrn_radiation_wavelength 0.71073
_exptl_absorpt_coefficient_mu 2.42
_exptl_crystal_density_diffrn 2.428
_refine_ls_goodness_of_fit_ref 1.08
_refine_ls_number_parameters 158
_refine_ls_number_reflns 1653
_refine_ls_R_factor_gt 0.044
_refine_ls_wR_factor_gt 0.048
_cod_data_source_file EJSSIC-1998-35-143-160.cif
_cod_data_source_block Fe8
_cod_original_cell_volume 1481.9(6)
_cod_original_formula_sum 'C12 H66 N6 Fe8 P14 O62'
_cod_database_code 4030912

loop_
_symmetry_equiv_pos_site_id
_symmetry_equiv_pos_as_xyz
1 x,y,z
2 -y,x-y,z
3 -x+y,-x,z
4 -x,-y,-z
5 y,-x+y,-z
6 x-y,x,-z

loop_
_atom_site_label
_atom_site_type_symbol
_atom_site_thermal_displace_type
_atom_site_fract_x
_atom_site_fract_y
_atom_site_fract_z
_atom_site_occupancy
_atom_site_U_iso_or_equiv
_atom_site_calc_flag
_atom_site_refinement_flags
_atom_site_disorder_assembly
_atom_site_disorder_group
Fe1 Fe Uiso 0.14600(10) 0.44080(10) 0.90180(10) 1.000 0.0100(10) . . . .
Fe2 Fe Uiso 0.00000 0.00000 0.50000 1.000 0.0110(10) . . . .
Fe3 Fe Uiso 0.00000 0.00000 0.00000 1.000 0.0100(10) . . . .
P1 P Uiso 0.33333 0.66667 0.7140(2) 1.000 0.0090(10) . . . .
P2 P Uiso 0.36770(10) 0.49550(10) 1.09600(10) 1.000 0.0100(10) . . . .
P3 P Uiso 0.03620(10) 0.18980(10) 0.74100(10) 1.000 0.0110(10) . . . .
O1 O Uiso 0.2850(3) 0.4367(3) 0.9716(3) 1.000 0.0040(10) . . . .
O2 O Uiso 0.1642(3) 0.5440(3) 1.0625(3) 1.000 0.0150(10) . . . .
O3 O Uiso -0.0051(3) 0.4230(3) 0.8565(3) 1.000 0.0150(10) . . . .
O4 O Uiso 0.1175(3) 0.3178(3) 0.7580(3) 1.000 0.0150(10) . . . .
O5 O Uiso 0.0227(3) 0.1310(3) 0.8849(3) 1.000 0.0190(10) . . . .
O6 O Uiso 0.0745(3) 0.1421(3) 0.6221(4) 1.000 0.0090(10) . . . .
O7 O Uiso 0.0580(3) 0.3061(3) 1.0617(4) 1.000 0.0170(10) . . . .
O8 O Uiso 0.2272(3) 0.5570(3) 0.7664(3) 1.000 0.0150(10) . . . .
O9 O Uiso 0.33333 0.66667 0.5510(6) 1.000 0.006(2) . . . .
O10 O Uiso 0.2990(3) 0.5019(3) 1.2283(3) 1.000 0.0160(10) . . . .
O11 O Uiso -0.0850(3) 0.1718(3) 0.6992(4) 1.000 0.024(2) . . . .
N1 N Uiso 0.2760(4) 0.4272(4) 0.5326(5) 1.000 0.022(2) . . . .
C1 C Uiso 0.3600(5) 0.4036(5) 0.6043(6) 1.000 0.025(2) . . . .
C2 C Uiso 0.4644(4) 0.4361(4) 0.5147(6) 1.000 0.024(2) . . . .

loop_
_atom_type_symbol
_atom_type_description
_atom_type_scat_dispersion_real
_atom_type_scat_dispersion_imag
_atom_type_scat_source
C C 0.0033 0.0016 ' International Tables Vol C Tables 4.2.6.8 and 6.1.1.4'
Fe Fe 0.3463 0.8444 ' International Tables Vol C Tables 4.2.6.8 and 6.1.1.4'
N N 0.0061 0.0033 ' International Tables Vol C Tables 4.2.6.8 and 6.1.1.4'
O O 0.0106 0.0060 ' International Tables Vol C Tables 4.2.6.8 and 6.1.1.4'
P P 0.1023 0.0942 ' International Tables Vol C Tables 4.2.6.8 and 6.1.1.4'

loop_
_geom_angle_atom_site_label_1
_geom_angle_atom_site_label_2
_geom_angle_atom_site_label_3
_geom_angle
_geom_angle_site_symmetry_1
_geom_angle_site_symmetry_2
_geom_angle_site_symmetry_3
_geom_angle_publ_flag
O1 Fe1 O2 88.93(16) . . . yes
O1 Fe1 O3 170.15(15) . . . yes
O1 Fe1 O4 89.57(16) . . . yes
O1 Fe1 O7 83.11(16) . . . yes
O1 Fe1 O8 94.62(17) . . . yes
O2 Fe1 O3 90.42(17) . . . yes
O2 Fe1 O4 172.04(14) . . . yes
O2 Fe1 O7 83.47(14) . . . yes
O2 Fe1 O8 96.50(15) . . . yes
O3 Fe1 O4 89.72(17) . . . yes
O3 Fe1 O7 87.06(16) . . . yes
O3 Fe1 O8 95.22(17) . . . yes
O4 Fe1 O7 88.59(14) . . . yes
O4 Fe1 O8 91.42(14) . . . yes
O7 Fe1 O8 177.7(2) . . . yes
O6 Fe2 O6 90.90(17) . . 2_555 yes
O6 Fe2 O6 90.90(16) . . 3_555 yes
O6 Fe2 O6 180.00 . . 4_556 yes
O6 Fe2 O6 89.10(17) . . 5_556 yes
O6 Fe2 O6 89.10(16) . . 6_556 yes
O6 Fe2 O6 90.90(19) 2_555 . 3_555 yes
O6 Fe2 O6 89.10(17) 2_555 . 4_556 yes
O6 Fe2 O6 180.00 2_555 . 5_556 yes
O6 Fe2 O6 89.10(19) 2_555 . 6_556 yes
O6 Fe2 O6 89.10(16) 3_555 . 4_556 yes
O6 Fe2 O6 89.10(19) 3_555 . 5_556 yes
O6 Fe2 O6 180.00 3_555 . 6_556 yes
O6 Fe2 O6 90.90(17) 4_556 . 5_556 yes
O6 Fe2 O6 90.90(16) 4_556 . 6_556 yes
O6 Fe2 O6 90.90(19) 5_556 . 6_556 yes
O5 Fe3 O5 92.52(16) 1_554 . 2_554 yes
O5 Fe3 O5 92.52(16) 1_554 . 3_554 yes
O5 Fe3 O5 180.00 1_554 . 4_556 yes
O5 Fe3 O5 87.48(16) 1_554 . 5_556 yes
O5 Fe3 O5 87.48(16) 1_554 . 6_556 yes
O5 Fe3 O5 92.52(17) 2_554 . 3_554 yes
O5 Fe3 O5 87.48(16) 2_554 . 4_556 yes
O5 Fe3 O5 180.00 2_554 . 5_556 yes
O5 Fe3 O5 87.48(17) 2_554 . 6_556 yes
O5 Fe3 O5 87.48(16) 3_554 . 4_556 yes
O5 Fe3 O5 87.48(17) 3_554 . 5_556 yes
O5 Fe3 O5 180.00 3_554 . 6_556 yes
O5 Fe3 O5 92.52(16) 4_556 . 5_556 yes
O5 Fe3 O5 92.52(16) 4_556 . 6_556 yes
O5 Fe3 O5 92.52(17) 5_556 . 6_556 yes
O8 P1 O9 108.68(13) . . . yes
O8 P1 O8 110.3(2) . . 2_665 yes
O8 P1 O8 110.3(2) . . 3_565 yes
O8 P1 O9 108.68(13) 2_665 . . yes
O8 P1 O9 108.68(13) 3_565 . . yes
O8 P1 O8 110.3(3) 2_665 . 3_565 yes
O1 P2 O10 109.4(2) . . . yes
O1 P2 O2 112.13(19) . . 2_665 yes
O1 P2 O3 111.5(2) . . 5_557 yes
O2 P2 O10 104.9(2) 2_665 . . yes
O3 P2 O10 106.4(2) 5_557 . . yes
O2 P2 O3 112.1(3) 2_665 . 5_557 yes
O4 P3 O5 109.07(18) . . . yes
O4 P3 O6 110.9(2) . . . yes
O4 P3 O11 107.7(2) . . . yes
O5 P3 O6 114.3(2) . . . yes
O5 P3 O11 107.1(2) . . . yes
O6 P3 O11 107.5(2) . . . yes
Fe1 O1 P2 132.9(2) . . . yes
Fe1 O2 P2 136.7(2) . . 3_565 yes
Fe1 O3 P2 144.0(2) . . 6_557 yes
Fe1 O4 P3 137.3(2) . . . yes
Fe3 O5 P3 151.4(2) 1_556 . . yes
Fe2 O6 P3 135.6(3) . . . yes
Fe1 O8 P1 152.9(2) . . . yes
N1 C1 C2 112.8(5) . . . yes
C1 C2 C2 113.6(5) . . 4_666 no

loop_
_geom_bond_atom_site_label_1
_geom_bond_atom_site_label_2
_geom_bond_distance
_geom_bond_site_symmetry_1
_geom_bond_site_symmetry_2
_geom_bond_publ_flag
Fe1 O1 2.014(5) . . yes
Fe1 O2 1.984(3) . . yes
Fe1 O3 1.977(5) . . yes
Fe1 O4 2.023(3) . . yes
Fe1 O7 2.194(4) . . yes
Fe1 O8 1.887(3) . . yes
Fe2 O6 2.019(4) . . yes
Fe2 O6 2.019(5) . 2_555 yes
Fe2 O6 2.019(5) . 3_555 yes
Fe2 O6 2.019(4) . 4_556 yes
Fe2 O6 2.019(5) . 5_556 yes
Fe2 O6 2.019(5) . 6_556 yes
Fe3 O5 1.961(3) . 1_554 yes
Fe3 O5 1.961(4) . 2_554 yes
Fe3 O5 1.961(5) . 3_554 yes
Fe3 O5 1.961(3) . 4_556 yes
Fe3 O5 1.961(4) . 5_556 yes
Fe3 O5 1.961(5) . 6_556 yes
P1 O8 1.538(4) . . yes
P1 O9 1.532(6) . . yes
P1 O8 1.538(5) . 2_665 yes
P1 O8 1.538(4) . 3_565 yes
P2 O1 1.535(4) . . yes
P2 O10 1.579(4) . . yes
P2 O2 1.532(5) . 2_665 yes
P2 O3 1.504(5) . 5_557 yes
P3 O4 1.522(4) . . yes
P3 O5 1.532(3) . . yes
P3 O6 1.504(4) . . yes
P3 O11 1.578(5) . . yes
N1 C1 1.484(9) . . yes
C1 C2 1.506(9) . . no
C2 C2 1.522(7) . 4_666 no

loop_
_geom_torsion_atom_site_label_1
_geom_torsion_atom_site_label_2
_geom_torsion_atom_site_label_3
_geom_torsion_atom_site_label_4
_geom_torsion
_geom_torsion_site_symmetry_1
_geom_torsion_site_symmetry_2
_geom_torsion_site_symmetry_3
_geom_torsion_site_symmetry_4
_geom_torsion_publ_flag
O2 Fe1 O1 P2 -1.8(3) . . . . no
O4 Fe1 O1 P2 -174.0(3) . . . . no
O7 Fe1 O1 P2 -85.3(3) . . . . no
O8 Fe1 O1 P2 94.6(3) . . . . no
O1 Fe1 O2 P2 157.4(3) . . . 3_565 no
O3 Fe1 O2 P2 -32.5(3) . . . 3_565 no
O7 Fe1 O2 P2 -119.5(4) . . . 3_565 no
O8 Fe1 O2 P2 62.8(4) . . . 3_565 no
O2 Fe1 O3 P2 -73.8(4) . . . 6_557 no
O4 Fe1 O3 P2 98.3(4) . . . 6_557 no
O7 Fe1 O3 P2 9.7(4) . . . 6_557 no
O8 Fe1 O3 P2 -170.3(4) . . . 6_557 no
O1 Fe1 O4 P3 103.8(4) . . . . no
O3 Fe1 O4 P3 -66.4(4) . . . . no
O7 Fe1 O4 P3 20.6(4) . . . . no
O8 Fe1 O4 P3 -161.6(4) . . . . no
O1 Fe1 O8 P1 -34.7(6) . . . . no
O2 Fe1 O8 P1 54.7(6) . . . . no
O3 Fe1 O8 P1 145.7(6) . . . . no
O4 Fe1 O8 P1 -124.4(6) . . . . no
O6 Fe2 O6 P3 -8.7(4) 2_555 . . . no
O6 Fe2 O6 P3 -99.7(4) 3_555 . . . no
O6 Fe2 O6 P3 171.3(4) 5_556 . . . no
O6 Fe2 O6 P3 80.4(4) 6_556 . . . no
O9 P1 O8 Fe1 154.4(5) . . . . no
O8 P1 O8 Fe1 35.4(6) 2_665 . . . no
O8 P1 O8 Fe1 -86.6(6) 3_565 . . . no
O10 P2 O1 Fe1 37.0(3) . . . . no
O2 P2 O1 Fe1 -79.0(3) 2_665 . . . no
O3 P2 O1 Fe1 154.4(3) 5_557 . . . no
O1 P2 O2 Fe1 -46.7(5) . . 2_665 2_665 no
O10 P2 O2 Fe1 -165.4(4) . . 2_665 2_665 no
O1 P2 O3 Fe1 7.0(5) . . 5_557 5_557 no
O10 P2 O3 Fe1 126.2(4) . . 5_557 5_557 no
O5 P3 O4 Fe1 -41.5(5) . . . . no
O6 P3 O4 Fe1 -168.2(3) . . . . no
O11 P3 O4 Fe1 74.4(4) . . . . no
O4 P3 O5 Fe3 -146.5(6) . . . 1_556 no
O6 P3 O5 Fe3 -21.8(7) . . . 1_556 no
O11 P3 O5 Fe3 97.2(6) . . . 1_556 no
O4 P3 O6 Fe2 -160.6(3) . . . . no
O5 P3 O6 Fe2 75.7(4) . . . . no
O11 P3 O6 Fe2 -43.1(4) . . . . no
N1 C1 C2 C2 64.5(6) . . . 4_666 no
C1 C2 C2 C1 180.0(5) . . 4_666 4_666 no
